data_4326676
loop_
_publ_author_name
'Uriah J. Kilgore'
'Michael P. Stewart'
'Monte L. Helm'
'William G. Dougherty'
'W. Scott Kassel'
'Mary Rakowski DuBois'
'Daniel L. DuBois'
'R. Morris Bullock'

_publ_section_title
;
 Studies of a Series of [Ni(PR2NPh2)2(CH3CN)]2+ Complexes as
 Electrocatalysts for H2 Production: Substituent Variation at the
 Phosphorus Atom of the P2N2 Ligand
;
_journal_name_full 'Inorganic Chemistry'
_journal_page_first 10908
_journal_page_last 10918
_journal_paper_doi 10.1021/ic201461a
_journal_volume 50
_journal_year 2011
_chemical_formula_sum 'C71 H83.5 B2 F8 N6.5 Ni O1.5 P4'
_chemical_formula_weight 1408.15
_chemical_name_systematic
; 
 ? 
;
_space_group_IT_number 2
_symmetry_cell_setting triclinic
_symmetry_space_group_name_Hall '-P 1'
_symmetry_space_group_name_H-M 'P -1'
_atom_sites_solution_hydrogens geom
_atom_sites_solution_primary direct
_atom_sites_solution_secondary difmap
_audit_creation_method SHELXL-97
_cell_angle_alpha 71.0220(10)
_cell_angle_beta 77.0320(10)
_cell_angle_gamma 83.3250(10)
_cell_formula_units_Z 2
_cell_length_a 13.7067(6)
_cell_length_b 15.1081(6)
_cell_length_c 18.4128(8)
_cell_measurement_reflns_used 9901
_cell_measurement_temperature 100(2)
_cell_measurement_theta_max 32.24
_cell_measurement_theta_min 2.52
_cell_volume 3509.9(3)
_computing_cell_refinement 'Bruker SAINT'
_computing_data_collection 'Bruker APEX2'
_computing_data_reduction 'Bruker SAINT'
_computing_molecular_graphics 'Bruker SHELXTL'
_computing_publication_material 'Bruker SHELXTL'
_computing_structure_refinement 'SHELXL-97 (Sheldrick, 2008)'
_computing_structure_solution 'SHELXS-97 (Sheldrick, 2008)'
_diffrn_ambient_temperature 100(2)
_diffrn_measured_fraction_theta_full 0.998
_diffrn_measured_fraction_theta_max 0.992
_diffrn_measurement_device_type 'Bruker APEX-II CCD'
_diffrn_measurement_method '\f and \w scans'
_diffrn_radiation_monochromator graphite
_diffrn_radiation_source 'fine-focus sealed tube'
_diffrn_radiation_type MoK\a
_diffrn_radiation_wavelength 0.71073
_diffrn_reflns_av_R_equivalents 0.0571
_diffrn_reflns_av_sigmaI/netI 0.1461
_diffrn_reflns_limit_h_max 20
_diffrn_reflns_limit_h_min -21
_diffrn_reflns_limit_k_max 22
_diffrn_reflns_limit_k_min -23
_diffrn_reflns_limit_l_max 28
_diffrn_reflns_limit_l_min -28
_diffrn_reflns_number 52417
_diffrn_reflns_theta_full 25.00
_diffrn_reflns_theta_max 33.22
_diffrn_reflns_theta_min 2.12
_exptl_absorpt_coefficient_mu 0.438
_exptl_absorpt_correction_T_max 0.9494
_exptl_absorpt_correction_T_min 0.9373
_exptl_absorpt_correction_type multi-scan
_exptl_absorpt_process_details SADABS
_exptl_crystal_colour red
_exptl_crystal_density_diffrn 1.332
_exptl_crystal_density_meas 0
_exptl_crystal_description block
_exptl_crystal_F_000 1474
_exptl_crystal_size_max 0.15
_exptl_crystal_size_mid 0.14
_exptl_crystal_size_min 0.12
_platon_squeeze_details
;
Squeeze resutls constistent with three sites of THF/acetonitrle solvent 
disorder.  The disorder has been seen in the diffrence map but all attempts to 
refine these sites have failed.  The empirical formula has been adjusted to 
include this solvent assuming a 50:50 ratio tetrahydrofuran/acetonitrile
which agrees with the squeeze results.

PLATON Reference : Spek, A.L. (2003). J. Appl. Cryst. 36, 7-13.
                     Spek, A.L. (2009). Acta Cryst. D65, 148-155.
;
_refine_diff_density_max 1.436
_refine_diff_density_min -0.961
_refine_diff_density_rms 0.092
_refine_ls_extinction_method none
_refine_ls_goodness_of_fit_ref 1.035
_refine_ls_hydrogen_treatment constr
_refine_ls_matrix_type full
_refine_ls_number_parameters 706
_refine_ls_number_reflns 26690
_refine_ls_number_restraints 56
_refine_ls_restrained_S_all 1.049
_refine_ls_R_factor_all 0.1423
_refine_ls_R_factor_gt 0.0676
_refine_ls_shift/su_max 0.001
_refine_ls_shift/su_mean 0.000
_refine_ls_structure_factor_coef Fsqd
_refine_ls_weighting_details 'calc w=1/[\s^2^(Fo^2^)+(0.0530P)^2^] where P=(Fo^2^+2Fc^2^)/3'
_refine_ls_weighting_scheme calc
_refine_ls_wR_factor_gt 0.1447
_refine_ls_wR_factor_ref 0.1594
_reflns_number_gt 12381
_reflns_number_total 26690
_reflns_threshold_expression >2sigma(I)
_cod_data_source_file ic201461a_si_002_1.cif
_cod_data_source_block pnl061s
_cod_original_formula_sum 'C71 H83.50 B2 F8 N6.50 Ni O1.50 P4'
_cod_database_code 4326676

loop_
_symmetry_equiv_pos_as_xyz
'x, y, z'
'-x, -y, -z'

loop_
_atom_site_label
_atom_site_type_symbol
_atom_site_fract_x
_atom_site_fract_y
_atom_site_fract_z
_atom_site_U_iso_or_equiv
_atom_site_adp_type
_atom_site_occupancy
_atom_site_symmetry_multiplicity
_atom_site_calc_flag
_atom_site_refinement_flags
_atom_site_disorder_assembly
_atom_site_disorder_group
Ni1 Ni 0.04286(2) 0.78397(2) 0.768268(17) 0.02013(8) Uani 1 1 d . B .
B1 B 0.6977(3) 0.1153(3) 0.60116(18) 0.0366(8) Uani 1 1 d . . .
F1 F 0.67791(14) 0.09579(15) 0.53762(10) 0.0569(6) Uani 1 1 d . . .
F2 F 0.74053(13) 0.20258(14) 0.57487(10) 0.0513(5) Uani 1 1 d . . .
F3 F 0.61142(13) 0.11573(15) 0.65567(10) 0.0560(5) Uani 1 1 d . . .
F4 F 0.76660(13) 0.04728(14) 0.63469(10) 0.0492(5) Uani 1 1 d . . .
B2 B 0.2540(8) 0.3369(8) 0.8658(7) 0.0412(14) Uani 0.473(3) 1 d PD A 1
F5 F 0.1853(6) 0.2753(5) 0.9097(6) 0.0948(7) Uani 0.473(3) 1 d PD A 1
F6 F 0.2087(4) 0.4251(4) 0.8383(4) 0.0948(7) Uani 0.473(3) 1 d PD A 1
F7 F 0.2903(4) 0.3454(4) 0.9279(3) 0.0948(7) Uani 0.473(3) 1 d PD A 1
F8 F 0.3321(5) 0.3001(4) 0.8270(4) 0.0948(7) Uani 0.473(3) 1 d PD A 1
B2' B 0.2412(8) 0.3402(7) 0.8577(6) 0.0412(14) Uani 0.527(3) 1 d PD A 2
F5' F 0.2019(6) 0.2575(5) 0.9022(5) 0.0948(7) Uani 0.527(3) 1 d PD A 2
F6' F 0.1958(4) 0.3774(3) 0.7947(3) 0.0948(7) Uani 0.527(3) 1 d PD A 2
F7' F 0.2217(4) 0.4175(4) 0.8885(3) 0.0948(7) Uani 0.527(3) 1 d PD A 2
F8' F 0.3366(5) 0.3375(4) 0.8197(4) 0.0948(7) Uani 0.527(3) 1 d PD A 2
N1 N -0.20588(15) 0.87808(15) 0.86598(12) 0.0221(5) Uani 1 1 d . . .
N2 N 0.05064(15) 0.87604(14) 0.91382(11) 0.0215(4) Uani 1 1 d . . .
N3 N 0.27643(16) 0.68105(16) 0.66324(12) 0.0282(5) Uani 1 1 d . . .
N4 N 0.24802(15) 0.90552(15) 0.70900(11) 0.0239(5) Uani 1 1 d . . .
N5 N -0.03572(16) 0.70667(16) 0.73614(12) 0.0262(5) Uani 1 1 d . . .
P1 P -0.01677(5) 0.92450(5) 0.77273(4) 0.02009(14) Uani 1 1 d . . .
P2 P -0.05026(5) 0.74629(5) 0.88637(3) 0.02033(14) Uani 1 1 d . . .
P3 P 0.13314(5) 0.82367(5) 0.64817(4) 0.02219(15) Uani 1 1 d . . .
P4 P 0.18957(5) 0.72426(5) 0.79771(4) 0.02327(15) Uani 1 1 d . . .
C1 C 0.01302(19) 1.03186(17) 0.68847(14) 0.0230(5) Uani 1 1 d . . .
H1A H 0.0852 1.0275 0.6651 0.028 Uiso 1 1 calc R . .
H1B H -0.0249 1.0325 0.6484 0.028 Uiso 1 1 calc R . .
C2 C 0.0649(2) 1.1655(2) 0.72233(15) 0.0309(6) Uani 1 1 d . . .
H2A H 0.1279 1.1332 0.7276 0.037 Uiso 1 1 calc R . .
C3 C 0.0472(3) 1.2535(2) 0.73153(18) 0.0443(8) Uani 1 1 d . . .
H3A H 0.0974 1.2807 0.7444 0.053 Uiso 1 1 calc R . .
C4 C -0.0432(3) 1.3019(2) 0.72214(18) 0.0496(9) Uani 1 1 d . . .
H4A H -0.0541 1.3633 0.7269 0.060 Uiso 1 1 calc R . .
C5 C -0.1175(3) 1.2619(2) 0.70602(17) 0.0423(8) Uani 1 1 d . . .
H5A H -0.1800 1.2951 0.7005 0.051 Uiso 1 1 calc R . .
C6 C -0.1011(2) 1.1732(2) 0.69784(15) 0.0314(6) Uani 1 1 d . . .
H6A H -0.1527 1.1455 0.6870 0.038 Uiso 1 1 calc R . .
C7 C -0.0090(2) 1.12419(18) 0.70546(14) 0.0242(6) Uani 1 1 d . . .
C8 C -0.15471(18) 0.93681(18) 0.79037(14) 0.0227(5) Uani 1 1 d . . .
H8A H -0.1751 1.0031 0.7859 0.027 Uiso 1 1 calc R . .
H8B H -0.1776 0.9219 0.7486 0.027 Uiso 1 1 calc R . .
C9 C -0.36139(19) 0.9628(2) 0.82877(16) 0.0292(6) Uani 1 1 d . . .
H9A H -0.3262 0.9894 0.7766 0.035 Uiso 1 1 calc R . .
C10 C -0.4629(2) 0.9855(2) 0.84943(18) 0.0376(7) Uani 1 1 d . . .
H10A H -0.4965 1.0281 0.8113 0.045 Uiso 1 1 calc R . .
C11 C -0.5154(2) 0.9468(2) 0.92492(19) 0.0437(8) Uani 1 1 d . . .
H11A H -0.5849 0.9619 0.9388 0.052 Uiso 1 1 calc R . .
C12 C -0.4653(2) 0.8862(2) 0.97932(18) 0.0393(8) Uani 1 1 d . . .
H12A H -0.5008 0.8596 1.0313 0.047 Uiso 1 1 calc R . .
C13 C -0.3648(2) 0.8630(2) 0.96056(15) 0.0286(6) Uani 1 1 d . . .
H13A H -0.3318 0.8210 0.9995 0.034 Uiso 1 1 calc R . .
C14 C -0.31123(18) 0.90106(18) 0.88448(15) 0.0230(5) Uani 1 1 d . . .
C15 C -0.18243(18) 0.77719(18) 0.88079(15) 0.0242(6) Uani 1 1 d . . .
H15A H -0.1981 0.7580 0.8383 0.029 Uiso 1 1 calc R . .
H15B H -0.2252 0.7423 0.9307 0.029 Uiso 1 1 calc R . .
C16 C -0.05491(19) 0.62455(18) 0.94976(14) 0.0241(6) Uani 1 1 d . . .
H16A H 0.0128 0.6037 0.9611 0.029 Uiso 1 1 calc R . .
H16B H -0.1006 0.6228 1.0001 0.029 Uiso 1 1 calc R . .
C17 C -0.18993(19) 0.53949(18) 0.93003(14) 0.0241(6) Uani 1 1 d . . .
H17A H -0.2386 0.5746 0.9564 0.029 Uiso 1 1 calc R . .
C18 C -0.2206(2) 0.47402(19) 0.90318(15) 0.0287(6) Uani 1 1 d . . .
H18A H -0.2900 0.4650 0.9104 0.034 Uiso 1 1 calc R . .
C19 C -0.1496(2) 0.42120(19) 0.86548(15) 0.0320(6) Uani 1 1 d . . .
H19A H -0.1704 0.3760 0.8470 0.038 Uiso 1 1 calc R . .
C20 C -0.0483(2) 0.4350(2) 0.85504(15) 0.0309(6) Uani 1 1 d . . .
H20A H 0.0004 0.3986 0.8300 0.037 Uiso 1 1 calc R . .
C21 C -0.0181(2) 0.50141(19) 0.88081(15) 0.0276(6) Uani 1 1 d . . .
H21A H 0.0513 0.5111 0.8726 0.033 Uiso 1 1 calc R . .
C22 C -0.08841(18) 0.55464(17) 0.91887(13) 0.0215(5) Uani 1 1 d . . .
C23 C -0.02735(19) 0.80807(19) 0.95186(14) 0.0247(6) Uani 1 1 d . . .
H23A H -0.0904 0.8410 0.9697 0.030 Uiso 1 1 calc R . .
H23B H -0.0072 0.7616 0.9987 0.030 Uiso 1 1 calc R . .
C24 C 0.13316(18) 0.98712(18) 0.95037(14) 0.0225(5) Uani 1 1 d . . .
H24A H 0.1105 1.0380 0.9107 0.027 Uiso 1 1 calc R . .
C25 C 0.19627(19) 1.00334(19) 0.99442(15) 0.0262(6) Uani 1 1 d . . .
H25A H 0.2177 1.0648 0.9831 0.031 Uiso 1 1 calc R . .
C26 C 0.22770(19) 0.9317(2) 1.05384(15) 0.0267(6) Uani 1 1 d . . .
H26A H 0.2714 0.9429 1.0830 0.032 Uiso 1 1 calc R . .
C27 C 0.1945(2) 0.8428(2) 1.07037(15) 0.0280(6) Uani 1 1 d . . .
H27A H 0.2133 0.7932 1.1127 0.034 Uiso 1 1 calc R . .
C28 C 0.1341(2) 0.82542(19) 1.02595(14) 0.0264(6) Uani 1 1 d . . .
H28A H 0.1132 0.7637 1.0377 0.032 Uiso 1 1 calc R . .
C29 C 0.10337(18) 0.89713(18) 0.96417(13) 0.0205(5) Uani 1 1 d . . .
C30 C 0.02085(19) 0.95594(17) 0.85148(14) 0.0222(5) Uani 1 1 d . . .
H30A H 0.0775 0.9981 0.8278 0.027 Uiso 1 1 calc R . .
H30B H -0.0359 0.9913 0.8750 0.027 Uiso 1 1 calc R . .
C31 C 0.07719(19) 0.89079(19) 0.56296(14) 0.0258(6) Uani 1 1 d . B .
H31A H 0.0535 0.9528 0.5692 0.031 Uiso 1 1 calc R . .
H31B H 0.1314 0.9018 0.5158 0.031 Uiso 1 1 calc R . .
C32 C -0.1067(2) 0.8826(2) 0.56746(15) 0.0344(7) Uani 1 1 d . B .
H32A H -0.1209 0.9243 0.5980 0.041 Uiso 1 1 calc R . .
C33 C -0.1836(2) 0.8542(2) 0.54425(18) 0.0432(8) Uani 1 1 d . . .
H33A H -0.2503 0.8775 0.5582 0.052 Uiso 1 1 calc R . .
C34 C -0.1647(2) 0.7925(2) 0.50110(17) 0.0427(8) Uani 1 1 d . . .
H34A H -0.2180 0.7733 0.4853 0.051 Uiso 1 1 calc R . .
C35 C -0.0678(2) 0.7588(2) 0.48102(16) 0.0361(7) Uani 1 1 d . . .
H35A H -0.0546 0.7155 0.4521 0.043 Uiso 1 1 calc R . .
C36 C 0.0105(2) 0.7880(2) 0.50289(14) 0.0298(6) Uani 1 1 d . B .
H36A H 0.0771 0.7652 0.4882 0.036 Uiso 1 1 calc R . .
C37 C -0.00859(19) 0.85062(19) 0.54639(14) 0.0253(6) Uani 1 1 d . . .
C38 C 0.19491(19) 0.72056(19) 0.62134(14) 0.0256(6) Uani 1 1 d . B .
H38A H 0.1451 0.6725 0.6341 0.031 Uiso 1 1 calc R . .
H38B H 0.2218 0.7390 0.5642 0.031 Uiso 1 1 calc R . .
C39 C 0.4508(3) 0.6556(3) 0.67558(17) 0.0423(4) Uani 0.517(2) 1 d PG B 1
H39A H 0.4320 0.6499 0.7297 0.051 Uiso 0.517(2) 1 calc PR B 1
C40 C 0.5515(2) 0.6496(3) 0.6410(2) 0.0423(4) Uani 0.517(2) 1 d PG B 1
H40A H 0.6015 0.6399 0.6715 0.051 Uiso 0.517(2) 1 calc PR B 1
C41 C 0.5791(2) 0.6579(3) 0.5618(2) 0.0423(4) Uani 0.517(2) 1 d PG B 1
H41A H 0.6479 0.6538 0.5381 0.051 Uiso 0.517(2) 1 calc PR B 1
C42 C 0.5059(3) 0.6722(3) 0.51710(17) 0.0423(4) Uani 0.517(2) 1 d PG B 1
H42A H 0.5248 0.6778 0.4629 0.051 Uiso 0.517(2) 1 calc PR B 1
C43 C 0.4053(3) 0.6781(3) 0.5517(2) 0.0423(4) Uani 0.517(2) 1 d PG B 1
H43A H 0.3553 0.6879 0.5211 0.051 Uiso 0.517(2) 1 calc PR B 1
C44 C 0.3777(2) 0.6698(3) 0.6309(2) 0.0423(4) Uani 0.517(2) 1 d PG B 1
C39' C 0.3771(3) 0.5372(3) 0.65409(19) 0.0423(4) Uani 0.483(2) 1 d PG B -2
H39B H 0.3445 0.5058 0.7061 0.051 Uiso 0.483(2) 1 calc PR B -2
C40' C 0.4491(3) 0.4892(2) 0.6129(2) 0.0423(4) Uani 0.483(2) 1 d PG B -2
H40B H 0.4657 0.4250 0.6367 0.051 Uiso 0.483(2) 1 calc PR B -2
C41' C 0.4967(3) 0.5351(3) 0.5368(2) 0.0423(4) Uani 0.483(2) 1 d PG B -2
H41B H 0.5459 0.5023 0.5086 0.051 Uiso 0.483(2) 1 calc PR B -2
C42' C 0.4723(3) 0.6291(3) 0.50197(19) 0.0423(4) Uani 0.483(2) 1 d PG B -2
H42B H 0.5049 0.6605 0.4500 0.051 Uiso 0.483(2) 1 calc PR B -2
C43' C 0.4003(3) 0.6771(2) 0.5432(2) 0.0423(4) Uani 0.483(2) 1 d PG B -2
H43B H 0.3837 0.7413 0.5194 0.051 Uiso 0.483(2) 1 calc PR B -2
C44' C 0.3527(3) 0.6312(3) 0.6193(2) 0.0423(4) Uani 0.483(2) 1 d PG B -2
C45 C 0.2449(2) 0.6377(2) 0.74690(15) 0.0299(6) Uani 1 1 d . B .
H45A H 0.3034 0.6044 0.7689 0.036 Uiso 1 1 calc R . .
H45B H 0.1949 0.5908 0.7564 0.036 Uiso 1 1 calc R . .
C46 C 0.21043(19) 0.6620(2) 0.89826(15) 0.0283(6) Uani 1 1 d . B .
H46A H 0.1771 0.6992 0.9331 0.034 Uiso 1 1 calc R . .
H46B H 0.1783 0.6010 0.9174 0.034 Uiso 1 1 calc R . .
C47 C 0.3718(2) 0.5634(2) 0.89410(15) 0.0306(6) Uani 1 1 d . B .
H47A H 0.3383 0.5174 0.8851 0.037 Uiso 1 1 calc R . .
C48 C 0.4735(2) 0.5496(2) 0.89716(19) 0.0433(8) Uani 1 1 d . . .
H48A H 0.5095 0.4944 0.8902 0.052 Uiso 1 1 calc R . .
C49 C 0.5212(2) 0.6166(3) 0.9103(2) 0.0523(9) Uani 1 1 d . . .
H49A H 0.5910 0.6083 0.9102 0.063 Uiso 1 1 calc R . .
C50 C 0.4699(2) 0.6945(2) 0.9235(2) 0.0453(8) Uani 1 1 d . . .
H50A H 0.5031 0.7388 0.9349 0.054 Uiso 1 1 calc R . .
C51 C 0.3691(2) 0.7089(2) 0.92028(15) 0.0311(6) Uani 1 1 d . B .
H51A H 0.3334 0.7635 0.9291 0.037 Uiso 1 1 calc R . .
C52 C 0.31967(19) 0.64452(19) 0.90423(14) 0.0243(6) Uani 1 1 d . . .
C53 C 0.28088(19) 0.81744(19) 0.76225(15) 0.0254(6) Uani 1 1 d . B .
H53A H 0.2953 0.8303 0.8081 0.031 Uiso 1 1 calc R . .
H53B H 0.3443 0.7940 0.7350 0.031 Uiso 1 1 calc R . .
C54 C 0.3340(2) 1.0520(2) 0.63567(18) 0.0459(9) Uani 1 1 d . . .
H54A H 0.3406 1.0386 0.5878 0.055 Uiso 1 1 calc R . .
C55 C 0.3663(3) 1.1361(3) 0.6350(2) 0.0644(12) Uani 1 1 d . . .
H55A H 0.3947 1.1797 0.5866 0.077 Uiso 1 1 calc R . .
C56 C 0.3578(3) 1.1573(3) 0.7032(2) 0.0571(10) Uani 1 1 d . . .
H56A H 0.3786 1.2157 0.7018 0.068 Uiso 1 1 calc R . .
C57 C 0.3188(2) 1.0932(2) 0.7740(2) 0.0382(7) Uani 1 1 d . . .
H57A H 0.3134 1.1071 0.8215 0.046 Uiso 1 1 calc R . .
C58 C 0.28783(19) 1.0086(2) 0.77533(17) 0.0291(6) Uani 1 1 d . . .
H58A H 0.2631 0.9640 0.8243 0.035 Uiso 1 1 calc R . .
C59 C 0.29216(18) 0.98739(19) 0.70606(15) 0.0255(6) Uani 1 1 d . . .
C60 C 0.23859(19) 0.89640(19) 0.63486(14) 0.0248(6) Uani 1 1 d . B .
H60A H 0.3015 0.8676 0.6119 0.030 Uiso 1 1 calc R . .
H60B H 0.2278 0.9593 0.5979 0.030 Uiso 1 1 calc R . .
C61 C -0.0783(2) 0.6641(2) 0.71301(15) 0.0282(6) Uani 1 1 d . . .
C62 C -0.1313(3) 0.6099(2) 0.68276(19) 0.0439(8) Uani 1 1 d . . .
H62A H -0.1691 0.6527 0.6450 0.079(13) Uiso 1 1 calc R . .
H62B H -0.1776 0.5694 0.7262 0.087(14) Uiso 1 1 calc R . .
H62C H -0.0829 0.5713 0.6568 0.073(13) Uiso 1 1 calc R . .

loop_
_atom_site_aniso_label
_atom_site_aniso_U_11
_atom_site_aniso_U_22
_atom_site_aniso_U_33
_atom_site_aniso_U_23
_atom_site_aniso_U_13
_atom_site_aniso_U_12
Ni1 0.02161(17) 0.02251(18) 0.01531(15) -0.00273(12) -0.00565(12) -0.00250(13)
B1 0.0280(17) 0.052(2) 0.0224(15) -0.0043(14) -0.0051(13) 0.0057(16)
F1 0.0609(13) 0.0817(16) 0.0295(9) -0.0151(9) -0.0164(9) -0.0004(11)
F2 0.0438(11) 0.0631(14) 0.0388(10) 0.0011(9) -0.0145(8) -0.0078(9)
F3 0.0373(10) 0.0764(15) 0.0399(11) -0.0109(10) 0.0081(8) 0.0022(10)
F4 0.0458(11) 0.0625(13) 0.0333(9) -0.0092(9) -0.0134(8) 0.0158(9)
B2 0.044(3) 0.037(2) 0.033(2) -0.0073(19) 0.009(2) -0.006(2)
F5 0.0875(12) 0.0576(14) 0.1069(14) -0.0097(13) 0.0237(11) -0.0063(10)
F6 0.0875(12) 0.0576(14) 0.1069(14) -0.0097(13) 0.0237(11) -0.0063(10)
F7 0.0875(12) 0.0576(14) 0.1069(14) -0.0097(13) 0.0237(11) -0.0063(10)
F8 0.0875(12) 0.0576(14) 0.1069(14) -0.0097(13) 0.0237(11) -0.0063(10)
B2' 0.044(3) 0.037(2) 0.033(2) -0.0073(19) 0.009(2) -0.006(2)
F5' 0.0875(12) 0.0576(14) 0.1069(14) -0.0097(13) 0.0237(11) -0.0063(10)
F6' 0.0875(12) 0.0576(14) 0.1069(14) -0.0097(13) 0.0237(11) -0.0063(10)
F7' 0.0875(12) 0.0576(14) 0.1069(14) -0.0097(13) 0.0237(11) -0.0063(10)
F8' 0.0875(12) 0.0576(14) 0.1069(14) -0.0097(13) 0.0237(11) -0.0063(10)
N1 0.0193(11) 0.0231(12) 0.0227(10) -0.0049(8) -0.0037(8) -0.0032(9)
N2 0.0242(11) 0.0203(11) 0.0200(10) -0.0017(8) -0.0082(8) -0.0063(9)
N3 0.0281(12) 0.0347(14) 0.0214(11) -0.0086(9) -0.0069(9) 0.0037(10)
N4 0.0251(11) 0.0258(12) 0.0194(10) -0.0026(8) -0.0073(9) -0.0021(9)
N5 0.0290(12) 0.0277(13) 0.0200(10) -0.0029(9) -0.0084(9) -0.0006(10)
P1 0.0194(3) 0.0222(4) 0.0169(3) -0.0024(2) -0.0048(2) -0.0023(3)
P2 0.0226(3) 0.0215(4) 0.0163(3) -0.0016(2) -0.0065(2) -0.0062(3)
P3 0.0228(3) 0.0271(4) 0.0158(3) -0.0039(3) -0.0056(3) -0.0023(3)
P4 0.0233(3) 0.0259(4) 0.0202(3) -0.0040(3) -0.0082(3) -0.0010(3)
C1 0.0243(13) 0.0218(14) 0.0184(11) 0.0001(9) -0.0039(10) -0.0024(10)
C2 0.0343(16) 0.0262(16) 0.0293(14) -0.0001(11) -0.0116(12) -0.0046(12)
C3 0.069(2) 0.0330(19) 0.0366(17) -0.0099(14) -0.0195(16) -0.0096(16)
C4 0.086(3) 0.0296(19) 0.0338(17) -0.0138(14) -0.0121(18) 0.0080(18)
C5 0.049(2) 0.039(2) 0.0297(15) -0.0082(13) -0.0030(14) 0.0182(16)
C6 0.0311(15) 0.0324(17) 0.0241(13) -0.0024(11) -0.0033(11) 0.0018(12)
C7 0.0316(14) 0.0229(14) 0.0148(11) -0.0014(9) -0.0048(10) -0.0002(11)
C8 0.0200(12) 0.0265(14) 0.0189(12) -0.0024(10) -0.0047(10) -0.0026(10)
C9 0.0213(13) 0.0356(17) 0.0297(14) -0.0118(12) -0.0021(11) 0.0013(12)
C10 0.0281(15) 0.0427(19) 0.0416(17) -0.0142(14) -0.0068(13) 0.0034(13)
C11 0.0275(16) 0.053(2) 0.050(2) -0.0247(17) 0.0060(14) -0.0003(15)
C12 0.0396(18) 0.043(2) 0.0366(17) -0.0214(14) 0.0097(14) -0.0140(15)
C13 0.0300(15) 0.0334(16) 0.0253(13) -0.0128(11) -0.0008(11) -0.0102(12)
C14 0.0217(13) 0.0233(14) 0.0266(13) -0.0111(10) -0.0034(10) -0.0046(10)
C15 0.0239(13) 0.0258(15) 0.0238(12) -0.0073(10) -0.0045(10) -0.0063(11)
C16 0.0240(13) 0.0256(14) 0.0196(12) -0.0001(10) -0.0065(10) -0.0049(11)
C17 0.0246(13) 0.0217(14) 0.0232(12) -0.0022(10) -0.0051(10) -0.0028(11)
C18 0.0287(14) 0.0231(15) 0.0315(14) -0.0002(11) -0.0103(12) -0.0061(11)
C19 0.0479(18) 0.0210(15) 0.0279(14) -0.0050(11) -0.0119(13) -0.0031(13)
C20 0.0385(17) 0.0236(15) 0.0277(14) -0.0059(11) -0.0072(12) 0.0052(12)
C21 0.0247(14) 0.0265(15) 0.0265(13) -0.0009(11) -0.0062(11) -0.0003(11)
C22 0.0244(13) 0.0194(13) 0.0175(11) 0.0005(9) -0.0068(10) -0.0023(10)
C23 0.0288(14) 0.0273(15) 0.0161(11) -0.0022(10) -0.0024(10) -0.0113(11)
C24 0.0225(13) 0.0218(14) 0.0235(12) -0.0082(10) -0.0036(10) 0.0002(10)
C25 0.0279(14) 0.0247(15) 0.0293(14) -0.0146(11) -0.0018(11) -0.0028(11)
C26 0.0222(13) 0.0403(17) 0.0248(13) -0.0191(12) -0.0057(10) -0.0017(12)
C27 0.0359(15) 0.0282(16) 0.0236(13) -0.0072(11) -0.0131(11) -0.0038(12)
C28 0.0359(15) 0.0209(14) 0.0235(13) -0.0036(10) -0.0099(11) -0.0071(11)
C29 0.0219(12) 0.0220(14) 0.0181(11) -0.0070(9) -0.0027(9) -0.0032(10)
C30 0.0234(13) 0.0206(13) 0.0217(12) -0.0030(10) -0.0073(10) -0.0022(10)
C31 0.0287(14) 0.0311(16) 0.0154(11) -0.0030(10) -0.0065(10) -0.0009(11)
C32 0.0299(15) 0.0413(19) 0.0241(14) -0.0020(12) -0.0048(12) 0.0047(13)
C33 0.0238(15) 0.055(2) 0.0381(17) 0.0012(15) -0.0065(13) 0.0015(14)
C34 0.0331(17) 0.054(2) 0.0349(16) 0.0055(15) -0.0152(13) -0.0174(15)
C35 0.0434(18) 0.0379(18) 0.0258(14) -0.0031(12) -0.0105(13) -0.0095(14)
C36 0.0259(14) 0.0424(18) 0.0200(13) -0.0076(12) -0.0055(11) -0.0017(12)
C37 0.0266(14) 0.0300(15) 0.0157(11) -0.0015(10) -0.0059(10) -0.0004(11)
C38 0.0256(14) 0.0321(16) 0.0188(12) -0.0079(10) -0.0045(10) -0.0002(11)
C39 0.0351(10) 0.0411(11) 0.0441(10) -0.0111(8) 0.0017(7) -0.0002(8)
C40 0.0351(10) 0.0411(11) 0.0441(10) -0.0111(8) 0.0017(7) -0.0002(8)
C41 0.0351(10) 0.0411(11) 0.0441(10) -0.0111(8) 0.0017(7) -0.0002(8)
C42 0.0351(10) 0.0411(11) 0.0441(10) -0.0111(8) 0.0017(7) -0.0002(8)
C43 0.0351(10) 0.0411(11) 0.0441(10) -0.0111(8) 0.0017(7) -0.0002(8)
C44 0.0351(10) 0.0411(11) 0.0441(10) -0.0111(8) 0.0017(7) -0.0002(8)
C39' 0.0351(10) 0.0411(11) 0.0441(10) -0.0111(8) 0.0017(7) -0.0002(8)
C40' 0.0351(10) 0.0411(11) 0.0441(10) -0.0111(8) 0.0017(7) -0.0002(8)
C41' 0.0351(10) 0.0411(11) 0.0441(10) -0.0111(8) 0.0017(7) -0.0002(8)
C42' 0.0351(10) 0.0411(11) 0.0441(10) -0.0111(8) 0.0017(7) -0.0002(8)
C43' 0.0351(10) 0.0411(11) 0.0441(10) -0.0111(8) 0.0017(7) -0.0002(8)
C44' 0.0351(10) 0.0411(11) 0.0441(10) -0.0111(8) 0.0017(7) -0.0002(8)
C45 0.0352(16) 0.0308(16) 0.0261(13) -0.0084(11) -0.0135(12) 0.0030(12)
C46 0.0259(14) 0.0328(16) 0.0250(13) -0.0024(11) -0.0108(11) -0.0049(12)
C47 0.0384(16) 0.0271(16) 0.0250(13) -0.0010(11) -0.0135(12) -0.0024(12)
C48 0.0391(18) 0.043(2) 0.0486(19) -0.0132(15) -0.0187(15) 0.0128(15)
C49 0.0321(18) 0.057(2) 0.074(3) -0.020(2) -0.0265(17) 0.0072(17)
C50 0.0347(17) 0.048(2) 0.062(2) -0.0159(17) -0.0281(16) -0.0037(15)
C51 0.0331(16) 0.0333(17) 0.0273(14) -0.0066(12) -0.0112(12) -0.0008(12)
C52 0.0235(13) 0.0296(15) 0.0175(11) -0.0009(10) -0.0079(10) -0.0030(11)
C53 0.0237(13) 0.0296(15) 0.0231(12) -0.0054(10) -0.0085(10) -0.0021(11)
C54 0.050(2) 0.054(2) 0.0338(16) 0.0002(14) -0.0161(15) -0.0276(17)
C55 0.082(3) 0.059(3) 0.050(2) 0.0150(17) -0.034(2) -0.046(2)
C56 0.066(2) 0.038(2) 0.072(3) 0.0015(18) -0.043(2) -0.0199(17)
C57 0.0303(16) 0.0397(19) 0.056(2) -0.0212(15) -0.0233(14) 0.0009(13)
C58 0.0208(13) 0.0302(16) 0.0374(15) -0.0098(12) -0.0101(11) 0.0017(11)
C59 0.0177(12) 0.0265(15) 0.0306(14) -0.0032(11) -0.0082(10) -0.0046(11)
C60 0.0239(13) 0.0291(15) 0.0183(12) -0.0026(10) -0.0046(10) -0.0026(11)
C61 0.0322(15) 0.0295(16) 0.0204(12) -0.0017(11) -0.0072(11) -0.0056(12)
C62 0.062(2) 0.040(2) 0.0381(17) -0.0087(15) -0.0217(17) -0.0224(17)

loop_
_atom_type_symbol
_atom_type_description
_atom_type_scat_dispersion_real
_atom_type_scat_dispersion_imag
_atom_type_scat_source
C C 0.0033 0.0016 'International Tables Vol C Tables 4.2.6.8 and 6.1.1.4'
H H 0.0000 0.0000 'International Tables Vol C Tables 4.2.6.8 and 6.1.1.4'
B B 0.0013 0.0007 'International Tables Vol C Tables 4.2.6.8 and 6.1.1.4'
N N 0.0061 0.0033 'International Tables Vol C Tables 4.2.6.8 and 6.1.1.4'
F F 0.0171 0.0103 'International Tables Vol C Tables 4.2.6.8 and 6.1.1.4'
P P 0.1023 0.0942 'International Tables Vol C Tables 4.2.6.8 and 6.1.1.4'
Ni Ni 0.3393 1.1124 'International Tables Vol C Tables 4.2.6.8 and 6.1.1.4'
O O 0.0106 0.0060 'International Tables Vol C Tables 4.2.6.8 and 6.1.1.4'

loop_
_geom_angle_atom_site_label_1
_geom_angle_atom_site_label_2
_geom_angle_atom_site_label_3
_geom_angle
N5 Ni1 P2 90.99(6)
N5 Ni1 P1 119.64(7)
P2 Ni1 P1 80.28(3)
N5 Ni1 P3 88.34(6)
P2 Ni1 P3 178.52(3)
P1 Ni1 P3 98.92(3)
N5 Ni1 P4 117.56(7)
P2 Ni1 P4 99.32(3)
P1 Ni1 P4 122.80(3)
P3 Ni1 P4 82.16(3)
F3 B1 F1 110.5(3)
F3 B1 F4 109.8(2)
F1 B1 F4 109.0(3)
F3 B1 F2 110.3(3)
F1 B1 F2 108.8(2)
F4 B1 F2 108.5(3)
F8 B2 F5 113.7(8)
F8 B2 F6 126.0(10)
F5 B2 F6 110.4(8)
F8 B2 F7 103.0(9)
F5 B2 F7 96.1(9)
F6 B2 F7 101.7(8)
F8' B2' F5' 116.9(8)
F8' B2' F6' 99.1(8)
F5' B2' F6' 109.5(9)
F8' B2' F7' 110.8(8)
F5' B2' F7' 118.6(9)
F6' B2' F7' 98.3(7)
C14 N1 C8 114.10(19)
C14 N1 C15 113.29(19)
C8 N1 C15 114.5(2)
C29 N2 C30 116.1(2)
C29 N2 C23 116.26(19)
C30 N2 C23 113.11(19)
C44 N3 C45 117.2(2)
C44 N3 C38 127.4(2)
C45 N3 C38 114.8(2)
C44 N3 C44' 33.0(3)
C45 N3 C44' 118.5(2)
C38 N3 C44' 111.0(2)
C59 N4 C60 117.0(2)
C59 N4 C53 116.0(2)
C60 N4 C53 112.7(2)
C61 N5 Ni1 175.9(2)
C8 P1 C30 106.12(12)
C8 P1 C1 99.37(11)
C30 P1 C1 101.25(12)
C8 P1 Ni1 113.45(9)
C30 P1 Ni1 112.23(8)
C1 P1 Ni1 122.44(9)
C16 P2 C15 102.27(12)
C16 P2 C23 102.08(11)
C15 P2 C23 103.38(12)
C16 P2 Ni1 120.96(9)
C15 P2 Ni1 109.91(8)
C23 P2 Ni1 116.09(8)
C60 P3 C38 103.29(12)
C60 P3 C31 100.95(12)
C38 P3 C31 103.55(12)
C60 P3 Ni1 113.59(8)
C38 P3 Ni1 111.78(9)
C31 P3 Ni1 121.59(9)
C45 P4 C53 104.81(13)
C45 P4 C46 101.06(13)
C53 P4 C46 102.48(12)
C45 P4 Ni1 111.92(9)
C53 P4 Ni1 109.82(8)
C46 P4 Ni1 124.75(9)
C7 C1 P1 116.71(17)
C3 C2 C7 120.2(3)
C4 C3 C2 120.3(3)
C5 C4 C3 120.3(3)
C4 C5 C6 119.9(3)
C5 C6 C7 120.4(3)
C2 C7 C6 118.9(3)
C2 C7 C1 120.3(2)
C6 C7 C1 120.6(2)
N1 C8 P1 115.18(16)
C10 C9 C14 120.1(3)
C11 C10 C9 120.8(3)
C12 C11 C10 118.7(3)
C11 C12 C13 121.7(3)
C12 C13 C14 120.0(3)
C9 C14 C13 118.7(2)
C9 C14 N1 121.7(2)
C13 C14 N1 119.6(2)
N1 C15 P2 112.01(17)
C22 C16 P2 116.76(17)
C18 C17 C22 120.8(2)
C17 C18 C19 119.9(3)
C20 C19 C18 119.6(3)
C21 C20 C19 120.3(3)
C20 C21 C22 120.7(3)
C17 C22 C21 118.7(2)
C17 C22 C16 120.8(2)
C21 C22 C16 120.5(2)
N2 C23 P2 112.54(16)
C29 C24 C25 120.6(2)
C26 C25 C24 121.0(3)
C25 C26 C27 118.7(2)
C26 C27 C28 120.8(2)
C27 C28 C29 121.1(3)
C24 C29 C28 117.6(2)
C24 C29 N2 121.9(2)
C28 C29 N2 120.2(2)
N2 C30 P1 114.55(17)
C37 C31 P3 119.06(18)
C33 C32 C37 120.3(3)
C34 C33 C32 120.7(3)
C33 C34 C35 119.6(3)
C34 C35 C36 120.4(3)
C35 C36 C37 120.1(3)
C32 C37 C36 118.9(3)
C32 C37 C31 120.4(3)
C36 C37 C31 120.4(2)
N3 C38 P3 110.94(17)
C40 C39 C44 120.0
C39 C40 C41 120.0
C42 C41 C40 120.0
C41 C42 C43 120.0
C42 C43 C44 120.0
C43 C44 C39 120.0
C43 C44 N3 118.8(3)
C39 C44 N3 121.1(3)
C40' C39' C44' 120.0
C41' C40' C39' 120.0
C40' C41' C42' 120.0
C43' C42' C41' 120.0
C44' C43' C42' 120.0
C43' C44' C39' 120.0
C43' C44' N3 120.5(3)
C39' C44' N3 119.5(3)
N3 C45 P4 112.11(19)
C52 C46 P4 114.08(18)
C52 C47 C48 119.8(3)
C49 C48 C47 119.6(3)
C50 C49 C48 121.0(3)
C49 C50 C51 119.7(3)
C50 C51 C52 120.7(3)
C51 C52 C47 119.1(2)
C51 C52 C46 120.5(3)
C47 C52 C46 120.4(2)
N4 C53 P4 114.63(17)
C55 C54 C59 120.3(3)
C56 C55 C54 121.0(3)
C55 C56 C57 119.7(3)
C56 C57 C58 119.7(3)
C57 C58 C59 121.4(3)
C54 C59 C58 117.8(3)
C54 C59 N4 122.3(3)
C58 C59 N4 119.8(2)
N4 C60 P3 110.96(16)
N5 C61 C62 179.2(3)

loop_
_geom_bond_atom_site_label_1
_geom_bond_atom_site_label_2
_geom_bond_distance
Ni1 N5 1.975(2)
Ni1 P2 2.1909(7)
Ni1 P1 2.2050(8)
Ni1 P3 2.2051(7)
Ni1 P4 2.2137(7)
B1 F3 1.370(4)
B1 F1 1.384(4)
B1 F4 1.397(4)
B1 F2 1.397(4)
B2 F8 1.319(10)
B2 F5 1.334(10)
B2 F6 1.389(10)
B2 F7 1.392(12)
B2' F8' 1.340(10)
B2' F5' 1.347(9)
B2' F6' 1.366(10)
B2' F7' 1.430(10)
N1 C14 1.436(3)
N1 C8 1.456(3)
N1 C15 1.468(3)
N2 C29 1.425(3)
N2 C30 1.462(3)
N2 C23 1.463(3)
N3 C44 1.396(3)
N3 C45 1.449(3)
N3 C38 1.460(3)
N3 C44' 1.466(4)
N4 C59 1.419(3)
N4 C60 1.451(3)
N4 C53 1.465(3)
N5 C61 1.145(3)
P1 C8 1.843(2)
P1 C30 1.853(2)
P1 C1 1.854(2)
P2 C16 1.829(3)
P2 C15 1.835(3)
P2 C23 1.842(3)
P3 C60 1.841(3)
P3 C38 1.842(3)
P3 C31 1.845(2)
P4 C45 1.846(3)
P4 C53 1.849(3)
P4 C46 1.854(2)
C1 C7 1.509(4)
C2 C3 1.381(4)
C2 C7 1.388(4)
C3 C4 1.380(5)
C4 C5 1.373(5)
C5 C6 1.384(4)
C6 C7 1.398(4)
C9 C10 1.391(4)
C9 C14 1.393(4)
C10 C11 1.383(4)
C11 C12 1.371(4)
C12 C13 1.376(4)
C13 C14 1.394(3)
C16 C22 1.507(4)
C17 C18 1.381(4)
C17 C22 1.395(3)
C18 C19 1.394(4)
C19 C20 1.390(4)
C20 C21 1.377(4)
C21 C22 1.396(4)
C24 C29 1.392(3)
C24 C25 1.400(4)
C25 C26 1.374(4)
C26 C27 1.384(4)
C27 C28 1.385(4)
C28 C29 1.397(3)
C31 C37 1.514(4)
C32 C33 1.380(4)
C32 C37 1.389(4)
C33 C34 1.379(5)
C34 C35 1.380(4)
C35 C36 1.388(4)
C36 C37 1.396(4)
C39 C40 1.3900
C39 C44 1.3900
C40 C41 1.3900
C41 C42 1.3900
C42 C43 1.3900
C43 C44 1.3900
C39' C40' 1.3900
C39' C44' 1.3900
C40' C41' 1.3900
C41' C42' 1.3900
C42' C43' 1.3900
C43' C44' 1.3900
C46 C52 1.512(3)
C47 C52 1.390(4)
C47 C48 1.396(4)
C48 C49 1.377(5)
C49 C50 1.363(5)
C50 C51 1.385(4)
C51 C52 1.386(4)
C54 C55 1.388(5)
C54 C59 1.392(4)
C55 C56 1.371(5)
C56 C57 1.381(5)
C57 C58 1.383(4)
C58 C59 1.400(4)
C61 C62 1.458(4)

loop_
_platon_squeeze_void_nr
_platon_squeeze_void_average_x
_platon_squeeze_void_average_y
_platon_squeeze_void_average_z
_platon_squeeze_void_volume
_platon_squeeze_void_count_electrons
_platon_squeeze_void_content
1 0.000 0.500 0.500 514 125 ' '
2 0.500 0.000 0.500 206 49 ' '
